data_4505598
loop_
_publ_author_name
'Wen, Lili'
'Zhao, Jinbo'
'Lv, Kangle'
'Wu, Yuhui'
'Deng, Kejian'
'Leng, Xiaoke'
'Li, Dongfeng'

_publ_section_title
;
 Visible-Light-Driven Photocatalysts of Metal--Organic Frameworks Derived
 from Multi-Carboxylic Acid and Imidazole-Based Spacer
;
_journal_issue 3
_journal_name_full 'Crystal Growth &amp; Design'
_journal_page_first 1603
_journal_paper_doi 10.1021/cg2016512
_journal_volume 12
_journal_year 2012
_chemical_formula_sum 'C23 H15 Cu N4 O4'
_chemical_formula_weight 474.93
_chemical_name_systematic
; 
 ? 
;
_space_group_IT_number 15
_symmetry_cell_setting monoclinic
_symmetry_space_group_name_Hall '-C 2yc'
_symmetry_space_group_name_H-M 'C 1 2/c 1'
_atom_sites_solution_hydrogens geom
_atom_sites_solution_primary direct
_atom_sites_solution_secondary difmap
_audit_creation_method SHELXL-97
_cell_angle_alpha 90.00
_cell_angle_beta 99.263(2)
_cell_angle_gamma 90.00
_cell_formula_units_Z 8
_cell_length_a 17.4172(17)
_cell_length_b 14.4595(14)
_cell_length_c 16.5632(16)
_cell_measurement_temperature 298(2)
_cell_volume 4116.9(7)
_computing_structure_refinement 'SHELXL-97 (Sheldrick, 1997)'
_computing_structure_solution 'SHELXS-97 (Sheldrick, 1990)'
_diffrn_ambient_temperature 298(2)
_diffrn_measured_fraction_theta_full 0.997
_diffrn_measured_fraction_theta_max 0.997
_diffrn_radiation_monochromator graphite
_diffrn_radiation_source 'fine-focus sealed tube'
_diffrn_radiation_type MoK\a
_diffrn_radiation_wavelength 0.71073
_diffrn_reflns_av_R_equivalents 0.0433
_diffrn_reflns_av_sigmaI/netI 0.0538
_diffrn_reflns_limit_h_max 20
_diffrn_reflns_limit_h_min -21
_diffrn_reflns_limit_k_max 17
_diffrn_reflns_limit_k_min -16
_diffrn_reflns_limit_l_max 19
_diffrn_reflns_limit_l_min -20
_diffrn_reflns_number 11600
_diffrn_reflns_theta_full 26.00
_diffrn_reflns_theta_max 26.00
_diffrn_reflns_theta_min 2.11
_exptl_absorpt_coefficient_mu 1.100
_exptl_absorpt_correction_T_max 0.87
_exptl_absorpt_correction_T_min 0.84
_exptl_absorpt_correction_type multi-scan
_exptl_crystal_colour blue
_exptl_crystal_density_diffrn 1.532
_exptl_crystal_density_method 'not measured'
_exptl_crystal_description block
_exptl_crystal_F_000 1936
_exptl_crystal_size_max 0.16
_exptl_crystal_size_mid 0.14
_exptl_crystal_size_min 0.13
_refine_diff_density_max 0.353
_refine_diff_density_min -0.460
_refine_diff_density_rms 0.074
_refine_ls_extinction_method none
_refine_ls_goodness_of_fit_ref 0.858
_refine_ls_hydrogen_treatment constr
_refine_ls_matrix_type full
_refine_ls_number_parameters 293
_refine_ls_number_reflns 4036
_refine_ls_number_restraints 0
_refine_ls_restrained_S_all 0.858
_refine_ls_R_factor_all 0.0729
_refine_ls_R_factor_gt 0.0506
_refine_ls_shift/su_max 0.000
_refine_ls_shift/su_mean 0.000
_refine_ls_structure_factor_coef Fsqd
_refine_ls_weighting_details 'calc w=1/[\s^2^(Fo^2^)+(0.0812P)^2^+12.1566P] where P=(Fo^2^+2Fc^2^)/3'
_refine_ls_weighting_scheme calc
_refine_ls_wR_factor_gt 0.1281
_refine_ls_wR_factor_ref 0.1425
_reflns_number_gt 2979
_reflns_number_total 4036
_reflns_threshold_expression >2sigma(I)
_cod_data_source_file cg2016512_si_001.cif
_cod_data_source_block 3
_cod_depositor_comments
;
The following automatic conversions were performed:

'_symmetry_cell_setting' value 'Monoclinic' changed to 'monoclinic'
according to /home/saulius/struct/CIF-dictionaries/cif_core.dic
dictionary named 'cif_core.dic' version 2.4.1 from
2010-06-29.

'_exptl_absorpt_correction_type' value 'Multi-scan'
changed to 'multi-scan' according to
/home/saulius/struct/CIF-dictionaries/cif_core.dic dictionary named
'cif_core.dic' version 2.4.1 from 2010-06-29.

Automatic conversion script
Id: cif_fix_values 1715 2011-07-08 13:25:40Z adriana 
;
_cod_original_sg_symbol_H-M C2/c
_cod_database_code 4505598

loop_
_symmetry_equiv_pos_as_xyz
'x, y, z'
'-x, y, -z+1/2'
'x+1/2, y+1/2, z'
'-x+1/2, y+1/2, -z+1/2'
'-x, -y, -z'
'x, -y, z-1/2'
'-x+1/2, -y+1/2, -z'
'x+1/2, -y+1/2, z-1/2'

loop_
_atom_site_label
_atom_site_type_symbol
_atom_site_fract_x
_atom_site_fract_y
_atom_site_fract_z
_atom_site_U_iso_or_equiv
_atom_site_adp_type
_atom_site_occupancy
_atom_site_symmetry_multiplicity
_atom_site_calc_flag
_atom_site_refinement_flags
Cu1 Cu 0.0000 1.0000 0.0000 0.02314(19) Uani 1 2 d S
Cu2 Cu 0.0000 0.5000 0.0000 0.02443(19) Uani 1 2 d S
C1 C -0.1772(3) 0.4050(3) 0.1204(3) 0.0534(13) Uani 1 1 d .
H1 H -0.2190 0.4120 0.1484 0.064 Uiso 1 1 calc R
C2 C -0.1353(3) 0.4737(3) 0.0929(3) 0.0512(13) Uani 1 1 d .
H2 H -0.1431 0.5367 0.0997 0.061 Uiso 1 1 calc R
C3 C -0.0877(2) 0.3454(3) 0.0583(2) 0.0304(8) Uani 1 1 d .
H3 H -0.0572 0.3023 0.0364 0.037 Uiso 1 1 calc R
C4 C -0.1722(2) 0.2317(3) 0.1128(2) 0.0327(9) Uani 1 1 d .
C5 C -0.1186(2) 0.1615(3) 0.1292(3) 0.0407(10) Uani 1 1 d .
H5 H -0.0658 0.1745 0.1345 0.049 Uiso 1 1 calc R
C6 C -0.1431(2) 0.0719(3) 0.1377(3) 0.0396(10) Uani 1 1 d .
H6 H -0.1065 0.0250 0.1488 0.048 Uiso 1 1 calc R
C7 C -0.2220(2) 0.0507(3) 0.1300(2) 0.0313(9) Uani 1 1 d .
C8 C -0.2753(2) 0.1236(3) 0.1158(2) 0.0346(9) Uani 1 1 d .
H8 H -0.3281 0.1114 0.1123 0.041 Uiso 1 1 calc R
C9 C -0.2505(2) 0.2139(3) 0.1069(2) 0.0343(9) Uani 1 1 d .
H9 H -0.2865 0.2618 0.0970 0.041 Uiso 1 1 calc R
C10 C -0.0081(2) 0.6438(2) 0.0993(2) 0.0234(7) Uani 1 1 d .
C11 C 0.0000 0.6524(3) 0.2500 0.0221(10) Uani 1 2 d S
H11 H 0.0000 0.5881 0.2500 0.026 Uiso 1 2 calc SR
C12 C 0.0019(2) 0.6990(2) 0.17765(19) 0.0216(7) Uani 1 1 d .
C13 C 0.0000 0.8426(3) 0.2500 0.0218(10) Uani 1 2 d S
H13 H 0.0000 0.9070 0.2500 0.026 Uiso 1 2 calc SR
C14 C 0.00547(19) 0.7959(2) 0.17794(19) 0.0203(7) Uani 1 1 d .
C15 C 0.0200(2) 0.8502(2) 0.10406(19) 0.0225(7) Uani 1 1 d .
C16 C 0.1017(2) 1.1566(3) 0.0652(2) 0.0366(9) Uani 1 1 d .
H16 H 0.0734 1.1976 0.0288 0.044 Uiso 1 1 calc R
C17 C 0.1410(3) 1.0339(3) 0.1307(3) 0.0576(15) Uani 1 1 d .
H17 H 0.1441 0.9729 0.1486 0.069 Uiso 1 1 calc R
C18 C 0.1905(3) 1.1019(3) 0.1604(3) 0.0589(15) Uani 1 1 d .
H18 H 0.2339 1.0965 0.2009 0.071 Uiso 1 1 calc R
C19 C 0.1957(2) 1.2728(3) 0.1283(2) 0.0335(9) Uani 1 1 d .
C20 C 0.1506(2) 1.3427(3) 0.1508(3) 0.0402(10) Uani 1 1 d .
H20 H 0.1018 1.3298 0.1640 0.048 Uiso 1 1 calc R
C21 C 0.1780(2) 1.4328(3) 0.1538(3) 0.0386(10) Uani 1 1 d .
H21 H 0.1473 1.4802 0.1692 0.046 Uiso 1 1 calc R
C22 C 0.2504(2) 1.4536(3) 0.1342(2) 0.0314(9) Uani 1 1 d .
C23 C 0.2963(3) 1.3799(3) 0.1145(3) 0.0495(12) Uani 1 1 d .
H23 H 0.3460 1.3918 0.1032 0.059 Uiso 1 1 calc R
C24 C 0.2694(3) 1.2901(3) 0.1114(3) 0.0500(12) Uani 1 1 d .
H24 H 0.3005 1.2419 0.0981 0.060 Uiso 1 1 calc R
N1 N 0.08511(18) 1.0686(2) 0.06999(18) 0.0321(7) Uani 1 1 d .
N2 N 0.16425(19) 1.1802(2) 0.11908(18) 0.0333(8) Uani 1 1 d .
N3 N -0.07951(19) 0.4352(2) 0.05343(18) 0.0314(7) Uani 1 1 d .
N4 N -0.14630(19) 0.3237(2) 0.09919(19) 0.0330(8) Uani 1 1 d .
O1 O -0.01626(14) 0.92724(16) 0.09402(13) 0.0257(5) Uani 1 1 d .
O2 O 0.06545(16) 0.82112(18) 0.06026(15) 0.0341(6) Uani 1 1 d .
O3 O -0.05590(16) 0.66818(17) 0.04050(14) 0.0337(6) Uani 1 1 d .
O4 O 0.03240(14) 0.56999(16) 0.10130(14) 0.0278(6) Uani 1 1 d .

loop_
_atom_site_aniso_label
_atom_site_aniso_U_11
_atom_site_aniso_U_22
_atom_site_aniso_U_33
_atom_site_aniso_U_23
_atom_site_aniso_U_13
_atom_site_aniso_U_12
Cu1 0.0350(4) 0.0147(3) 0.0194(3) 0.0043(2) 0.0034(3) -0.0060(2)
Cu2 0.0390(4) 0.0156(3) 0.0211(3) -0.0059(2) 0.0123(3) -0.0079(2)
C1 0.066(3) 0.031(3) 0.076(3) -0.007(2) 0.048(3) -0.006(2)
C2 0.069(3) 0.020(2) 0.076(3) -0.010(2) 0.046(3) -0.005(2)
C3 0.041(2) 0.0227(19) 0.032(2) -0.0080(16) 0.0177(17) -0.0101(16)
C4 0.043(2) 0.022(2) 0.036(2) -0.0015(16) 0.0166(18) -0.0091(17)
C5 0.036(2) 0.028(2) 0.061(3) 0.001(2) 0.019(2) -0.0090(18)
C6 0.036(2) 0.026(2) 0.058(3) -0.002(2) 0.014(2) -0.0037(18)
C7 0.035(2) 0.026(2) 0.032(2) -0.0011(16) 0.0069(16) -0.0081(17)
C8 0.030(2) 0.031(2) 0.041(2) 0.0037(18) 0.0020(17) -0.0093(17)
C9 0.035(2) 0.024(2) 0.044(2) 0.0023(18) 0.0075(18) -0.0017(17)
C10 0.035(2) 0.0179(18) 0.0200(17) -0.0005(14) 0.0111(15) -0.0089(15)
C11 0.035(3) 0.012(2) 0.019(2) 0.000 0.004(2) 0.000
C12 0.0333(19) 0.0137(17) 0.0185(16) -0.0028(13) 0.0058(14) -0.0026(14)
C13 0.032(3) 0.011(2) 0.021(2) 0.000 0.003(2) 0.000
C14 0.0278(18) 0.0151(17) 0.0193(17) 0.0011(13) 0.0077(13) -0.0023(14)
C15 0.0316(19) 0.0168(17) 0.0183(17) 0.0008(13) 0.0015(14) -0.0068(14)
C16 0.046(2) 0.025(2) 0.035(2) 0.0097(17) -0.0054(18) -0.0111(18)
C17 0.063(3) 0.027(2) 0.069(3) 0.021(2) -0.029(3) -0.017(2)
C18 0.065(3) 0.033(3) 0.065(3) 0.016(2) -0.033(3) -0.019(2)
C19 0.041(2) 0.025(2) 0.032(2) 0.0030(16) -0.0004(17) -0.0105(17)
C20 0.041(2) 0.033(2) 0.047(2) -0.0014(19) 0.0108(19) -0.0134(19)
C21 0.044(2) 0.023(2) 0.050(2) -0.0004(19) 0.0140(19) -0.0047(18)
C22 0.035(2) 0.025(2) 0.033(2) -0.0018(16) 0.0054(16) -0.0065(16)
C23 0.045(3) 0.028(2) 0.080(3) -0.006(2) 0.021(2) -0.0124(19)
C24 0.049(3) 0.028(2) 0.075(3) -0.007(2) 0.017(2) -0.004(2)
N1 0.0396(19) 0.0263(18) 0.0278(16) 0.0051(13) -0.0022(14) -0.0119(14)
N2 0.0435(19) 0.0223(17) 0.0312(17) 0.0058(13) -0.0029(14) -0.0111(14)
N3 0.047(2) 0.0211(17) 0.0309(17) -0.0079(13) 0.0203(15) -0.0098(14)
N4 0.046(2) 0.0199(17) 0.0371(18) -0.0034(14) 0.0199(15) -0.0074(14)
O1 0.0399(15) 0.0168(13) 0.0214(12) 0.0064(10) 0.0079(10) -0.0023(11)
O2 0.0516(17) 0.0287(15) 0.0266(13) -0.0003(11) 0.0201(12) 0.0005(12)
O3 0.0517(17) 0.0255(15) 0.0216(13) 0.0001(11) -0.0014(12) -0.0004(12)
O4 0.0391(15) 0.0207(13) 0.0247(13) -0.0077(10) 0.0086(11) -0.0007(11)

loop_
_atom_type_symbol
_atom_type_description
_atom_type_scat_dispersion_real
_atom_type_scat_dispersion_imag
_atom_type_scat_source
C C 0.0033 0.0016 'International Tables Vol C Tables 4.2.6.8 and 6.1.1.4'
H H 0.0000 0.0000 'International Tables Vol C Tables 4.2.6.8 and 6.1.1.4'
N N 0.0061 0.0033 'International Tables Vol C Tables 4.2.6.8 and 6.1.1.4'
O O 0.0106 0.0060 'International Tables Vol C Tables 4.2.6.8 and 6.1.1.4'
Cu Cu 0.3201 1.2651 'International Tables Vol C Tables 4.2.6.8 and 6.1.1.4'

loop_
_geom_angle_atom_site_label_1
_geom_angle_atom_site_label_2
_geom_angle_atom_site_label_3
_geom_angle
_geom_angle_site_symmetry_1
_geom_angle_site_symmetry_3
O1 Cu1 O1 180.00(7) 5_575 .
O1 Cu1 N1 90.35(11) 5_575 .
O1 Cu1 N1 89.65(11) . .
O1 Cu1 N1 89.65(11) 5_575 5_575
O1 Cu1 N1 90.35(11) . 5_575
N1 Cu1 N1 180.000(1) . 5_575
O4 Cu2 O4 180.00(12) . 5_565
O4 Cu2 N3 89.29(11) . .
O4 Cu2 N3 90.71(11) 5_565 .
O4 Cu2 N3 90.71(11) . 5_565
O4 Cu2 N3 89.29(11) 5_565 5_565
N3 Cu2 N3 180.00(14) . 5_565
C2 C1 N4 106.8(4) . .
C2 C1 H1 126.6 . .
N4 C1 H1 126.6 . .
C1 C2 N3 108.9(4) . .
C1 C2 H2 125.5 . .
N3 C2 H2 125.5 . .
N3 C3 N4 111.1(3) . .
N3 C3 H3 124.4 . .
N4 C3 H3 124.4 . .
C5 C4 C9 120.6(4) . .
C5 C4 N4 119.7(4) . .
C9 C4 N4 119.7(4) . .
C4 C5 C6 120.2(4) . .
C4 C5 H5 119.9 . .
C6 C5 H5 119.9 . .
C5 C6 C7 121.0(4) . .
C5 C6 H6 119.5 . .
C7 C6 H6 119.5 . .
C6 C7 C8 117.8(4) . .
C6 C7 C22 121.7(4) . 3_435
C8 C7 C22 120.5(3) . 3_435
C9 C8 C7 121.1(4) . .
C9 C8 H8 119.4 . .
C7 C8 H8 119.4 . .
C4 C9 C8 119.2(4) . .
C4 C9 H9 120.4 . .
C8 C9 H9 120.4 . .
O3 C10 O4 124.2(3) . .
O3 C10 C12 120.0(3) . .
O4 C10 C12 115.7(3) . .
C12 C11 C12 121.5(4) 2 .
C12 C11 H11 119.2 2 .
C12 C11 H11 119.2 . .
C11 C12 C14 119.5(3) . .
C11 C12 C10 118.2(3) . .
C14 C12 C10 122.1(3) . .
C14 C13 C14 121.7(4) . 2
C14 C13 H13 119.2 . .
C14 C13 H13 119.2 2 .
C13 C14 C12 118.7(3) . .
C13 C14 C15 119.1(3) . .
C12 C14 C15 122.0(3) . .
O2 C15 O1 124.9(3) . .
O2 C15 C14 120.5(3) . .
O1 C15 C14 114.5(3) . .
N1 C16 N2 111.9(3) . .
N1 C16 H16 124.1 . .
N2 C16 H16 124.1 . .
C18 C17 N1 109.7(4) . .
C18 C17 H17 125.2 . .
N1 C17 H17 125.2 . .
C17 C18 N2 106.2(4) . .
C17 C18 H18 126.9 . .
N2 C18 H18 126.9 . .
C20 C19 C24 121.0(4) . .
C20 C19 N2 119.3(4) . .
C24 C19 N2 119.7(4) . .
C19 C20 C21 119.7(4) . .
C19 C20 H20 120.2 . .
C21 C20 H20 120.2 . .
C22 C21 C20 121.2(4) . .
C22 C21 H21 119.4 . .
C20 C21 H21 119.4 . .
C21 C22 C23 117.7(4) . .
C21 C22 C7 121.9(4) . 3_565
C23 C22 C7 120.4(3) . 3_565
C24 C23 C22 121.4(4) . .
C24 C23 H23 119.3 . .
C22 C23 H23 119.3 . .
C23 C24 C19 119.0(4) . .
C23 C24 H24 120.5 . .
C19 C24 H24 120.5 . .
C16 N1 C17 105.1(3) . .
C16 N1 Cu1 126.8(3) . .
C17 N1 Cu1 128.0(3) . .
C16 N2 C18 107.1(3) . .
C16 N2 C19 124.2(3) . .
C18 N2 C19 128.7(3) . .
C3 N3 C2 106.2(3) . .
C3 N3 Cu2 125.7(3) . .
C2 N3 Cu2 128.0(3) . .
C3 N4 C1 106.9(3) . .
C3 N4 C4 125.3(3) . .
C1 N4 C4 127.8(3) . .
C15 O1 Cu1 116.4(2) . .
C10 O4 Cu2 109.1(2) . .

loop_
_geom_bond_atom_site_label_1
_geom_bond_atom_site_label_2
_geom_bond_distance
_geom_bond_site_symmetry_2
Cu1 O1 1.938(2) 5_575
Cu1 O1 1.938(2) .
Cu1 N1 1.993(3) .
Cu1 N1 1.993(3) 5_575
Cu2 O4 1.963(2) .
Cu2 O4 1.963(2) 5_565
Cu2 N3 1.993(3) .
Cu2 N3 1.993(3) 5_565
C1 C2 1.353(6) .
C1 N4 1.363(5) .
C1 H1 0.9300 .
C2 N3 1.374(5) .
C2 H2 0.9300 .
C3 N3 1.309(5) .
C3 N4 1.350(4) .
C3 H3 0.9300 .
C4 C5 1.376(6) .
C4 C9 1.377(5) .
C4 N4 1.434(5) .
C5 C6 1.378(5) .
C5 H5 0.9300 .
C6 C7 1.392(5) .
C6 H6 0.9300 .
C7 C8 1.399(5) .
C7 C22 1.489(5) 3_435
C8 C9 1.391(5) .
C8 H8 0.9300 .
C9 H9 0.9300 .
C10 O3 1.227(4) .
C10 O4 1.276(4) .
C10 C12 1.510(4) .
C11 C12 1.380(4) 2
C11 C12 1.380(4) .
C11 H11 0.9300 .
C12 C14 1.401(5) .
C13 C14 1.388(4) .
C13 C14 1.388(4) 2
C13 H13 0.9300 .
C14 C15 1.510(4) .
C15 O2 1.231(4) .
C15 O1 1.278(4) .
C16 N1 1.310(5) .
C16 N2 1.336(5) .
C16 H16 0.9300 .
C17 C18 1.347(6) .
C17 N1 1.377(5) .
C17 H17 0.9300 .
C18 N2 1.363(5) .
C18 H18 0.9300 .
C19 C20 1.368(6) .
C19 C24 1.381(6) .
C19 N2 1.445(5) .
C20 C21 1.386(5) .
C20 H20 0.9300 .
C21 C22 1.385(5) .
C21 H21 0.9300 .
C22 C23 1.402(6) .
C22 C7 1.489(5) 3_565
C23 C24 1.378(6) .
C23 H23 0.9300 .
C24 H24 0.9300 .
